data_2212581
loop_
_publ_author_name
'Yathirajan, H. S.'
'Ashok, M. A.'
'Narayana Achar, B.'
'Bolte, Michael'

_publ_section_title
;
 Promazinium picrate
;
_journal_coeditor_code HB2300
_journal_issue 3
_journal_name_full 'Acta Crystallographica Section E'
_journal_page_first o1432
_journal_page_last o1434
_journal_paper_doi 10.1107/S1600536807008306
_journal_volume 63
_journal_year 2007
_chemical_formula_iupac 'C17 H21 N2 S +, C6 H2 N3 O7 -'
_chemical_formula_moiety 'C17 H21 N2 S +, C6 H2 N3 O7 -'
_chemical_formula_sum 'C23 H23 N5 O7 S'
_chemical_formula_weight 513.52
_chemical_name_common
;
Promazinium picrate
;
_chemical_name_systematic
;
3-(phenothiazin-10-yl)propanaminium 2,4,6-trinitrophenolate
;
_space_group_IT_number 2
_symmetry_cell_setting triclinic
_symmetry_space_group_name_Hall '-P 1'
_symmetry_space_group_name_H-M 'P -1'
_atom_sites_solution_hydrogens geom
_atom_sites_solution_primary direct
_atom_sites_solution_secondary difmap
_audit_creation_method SHELXL-97
_cell_angle_alpha 85.649(6)
_cell_angle_beta 78.414(5)
_cell_angle_gamma 82.040(5)
_cell_formula_units_Z 2
_cell_length_a 10.0611(6)
_cell_length_b 10.2518(7)
_cell_length_c 11.9841(8)
_cell_measurement_reflns_used 21165
_cell_measurement_temperature 173(2)
_cell_measurement_theta_max 27.5
_cell_measurement_theta_min 3.4
_cell_volume 1197.77(14)
_computing_cell_refinement X-AREA
_computing_data_collection 'X-AREA (Stoe & Cie, 2001)'
_computing_data_reduction X-AREA
_computing_molecular_graphics 'XP in SHELXTL-Plus (Sheldrick, 1991)'
_computing_publication_material SHELXL97
_computing_structure_refinement 'SHELXL97 (Sheldrick, 1997)'
_computing_structure_solution 'SHELXS97 (Sheldrick, 1997)'
_diffrn_ambient_temperature 173(2)
_diffrn_measured_fraction_theta_full 0.996
_diffrn_measured_fraction_theta_max 0.993
_diffrn_measurement_device_type 'Stoe IPDSII two-circle'
_diffrn_measurement_method \w
_diffrn_radiation_monochromator graphite
_diffrn_radiation_source 'fine-focus sealed tube'
_diffrn_radiation_type MoK\a
_diffrn_radiation_wavelength 0.71073
_diffrn_reflns_av_R_equivalents 0.0490
_diffrn_reflns_av_sigmaI/netI 0.0275
_diffrn_reflns_limit_h_max 13
_diffrn_reflns_limit_h_min -13
_diffrn_reflns_limit_k_max 13
_diffrn_reflns_limit_k_min -11
_diffrn_reflns_limit_l_max 15
_diffrn_reflns_limit_l_min -15
_diffrn_reflns_number 22432
_diffrn_reflns_theta_full 25.00
_diffrn_reflns_theta_max 27.56
_diffrn_reflns_theta_min 3.38
_diffrn_standards_number 0
_exptl_absorpt_coefficient_mu 0.190
_exptl_absorpt_correction_T_max 0.955
_exptl_absorpt_correction_T_min 0.915
_exptl_absorpt_correction_type multi-scan
_exptl_absorpt_process_details '(MULABS; Spek, 2003; Blessing, 1995)'
_exptl_crystal_colour red
_exptl_crystal_density_diffrn 1.424
_exptl_crystal_density_method 'not measured'
_exptl_crystal_description plate
_exptl_crystal_F_000 536
_exptl_crystal_size_max 0.42
_exptl_crystal_size_mid 0.36
_exptl_crystal_size_min 0.19
_refine_diff_density_max 0.780
_refine_diff_density_min -0.604
_refine_ls_extinction_coef 0.042(4)
_refine_ls_extinction_expression Fc^*^=kFc[1+0.001xFc^2^\l^3^/sin(2\q)]^-1/4^
_refine_ls_extinction_method SHELXL97
_refine_ls_goodness_of_fit_ref 1.038
_refine_ls_hydrogen_treatment mixed
_refine_ls_matrix_type full
_refine_ls_number_parameters 349
_refine_ls_number_reflns 5489
_refine_ls_number_restraints 0
_refine_ls_restrained_S_all 1.038
_refine_ls_R_factor_all 0.0495
_refine_ls_R_factor_gt 0.0461
_refine_ls_shift/su_max 0.000
_refine_ls_shift/su_mean 0.000
_refine_ls_structure_factor_coef Fsqd
_refine_ls_weighting_details 'calc w=1/[\s^2^(Fo^2^)+(0.0689P)^2^+0.5434P] where P=(Fo^2^+2Fc^2^)/3'
_refine_ls_weighting_scheme calc
_refine_ls_wR_factor_gt 0.1249
_refine_ls_wR_factor_ref 0.1280
_reflns_number_gt 5037
_reflns_number_total 5489
_reflns_threshold_expression I>2\s(I)
_cod_data_source_file hb2300.cif
_cod_data_source_block I
_cod_depositor_comments
;
The following automatic conversions were performed:
'_symmetry_cell_setting' value 'Triclinic' changed to 'triclinic'
according to '/home/saulius/struct/CIF-dictionaries/cif_core.dic'
dictionary named 'cif_core.dic' version 2.4.1 from 2010-06-29.

Automatic conversion script
Id: cif_fix_enum 1527 2010-12-29 10:47:43Z saulius 

The following automatic conversions were performed:

'_symmetry_cell_setting' value 'Triclinic' changed to 'triclinic'
according to /home/saulius/struct/CIF-dictionaries/cif_core.dic
dictionary named 'cif_core.dic' version 2.4.1 from 2010-06-29.

Automatic conversion script
Id: cif_fix_values 1715 2011-07-08 13:25:40Z adriana 
;
_cod_original_cell_volume 1197.77(13)
_cod_database_code 2212581
_cod_database_fobs_code 2212581

loop_
_symmetry_equiv_pos_as_xyz
'x, y, z'
'-x, -y, -z'

loop_
_atom_site_type_symbol
_atom_site_label
_atom_site_fract_x
_atom_site_fract_y
_atom_site_fract_z
_atom_site_U_iso_or_equiv
_atom_site_adp_type
_atom_site_calc_flag
_atom_site_refinement_flags
_atom_site_occupancy
_atom_site_disorder_assembly
_atom_site_disorder_group
S S1 0.35016(4) 0.89530(4) 0.10487(3) 0.03213(13) Uani d . 1 . .
N N1 0.11730(12) 0.74429(11) 0.10612(10) 0.0260(3) Uani d . 1 . .
C C1 0.03456(15) 0.63790(14) 0.10271(14) 0.0296(3) Uani d . 1 . .
H H1A 0.0380 0.6188 0.0224 0.036 Uiso calc R 1 . .
H H1B -0.0619 0.6668 0.1375 0.036 Uiso calc R 1 . .
C C2 0.08684(15) 0.51178(14) 0.16718(12) 0.0271(3) Uani d . 1 . .
H H2A 0.1000 0.5340 0.2429 0.033 Uiso calc R 1 . .
H H2B 0.0180 0.4492 0.1792 0.033 Uiso calc R 1 . .
C C3 0.22179(15) 0.44706(14) 0.10000(12) 0.0278(3) Uani d . 1 . .
H H3A 0.2031 0.3996 0.0370 0.033 Uiso calc R 1 . .
H H3B 0.2791 0.5164 0.0659 0.033 Uiso calc R 1 . .
N N4 0.29959(12) 0.35177(12) 0.17290(10) 0.0260(3) Uani d . 1 . .
H H4 0.325(2) 0.401(2) 0.2249(19) 0.048(6) Uiso d . 1 . .
C C5 0.42412(17) 0.28149(17) 0.10129(15) 0.0375(4) Uani d . 1 . .
H H5A 0.4789 0.3462 0.0566 0.056 Uiso calc R 1 . .
H H5B 0.3964 0.2253 0.0496 0.056 Uiso calc R 1 . .
H H5C 0.4786 0.2269 0.1507 0.056 Uiso calc R 1 . .
C C6 0.21454(17) 0.25458(16) 0.24167(15) 0.0361(3) Uani d . 1 . .
H H6A 0.1336 0.3018 0.2884 0.054 Uiso calc R 1 . .
H H6B 0.2684 0.1995 0.2913 0.054 Uiso calc R 1 . .
H H6C 0.1858 0.1987 0.1904 0.054 Uiso calc R 1 . .
C C11 0.22132(14) 0.86721(13) 0.22512(13) 0.0267(3) Uani d . 1 . .
C C12 0.11752(14) 0.79291(13) 0.21426(12) 0.0250(3) Uani d . 1 . .
C C13 0.01890(16) 0.76910(15) 0.31119(13) 0.0313(3) Uani d . 1 . .
H H13 -0.0535 0.7210 0.3056 0.038 Uiso calc R 1 . .
C C14 0.02584(18) 0.81543(17) 0.41615(14) 0.0384(4) Uani d . 1 . .
H H14 -0.0412 0.7974 0.4815 0.046 Uiso calc R 1 . .
C C15 0.12980(19) 0.88765(16) 0.42602(14) 0.0389(4) Uani d . 1 . .
H H15 0.1343 0.9183 0.4978 0.047 Uiso calc R 1 . .
C C16 0.22693(17) 0.91456(14) 0.33007(14) 0.0326(3) Uani d . 1 . .
H H16 0.2973 0.9652 0.3359 0.039 Uiso calc R 1 . .
C C21 0.25000(14) 0.90970(14) -0.00247(13) 0.0276(3) Uani d . 1 . .
C C22 0.14354(14) 0.83110(13) 0.00830(12) 0.0251(3) Uani d . 1 . .
C C23 0.06887(16) 0.84101(15) -0.07948(13) 0.0320(3) Uani d . 1 . .
H H23 -0.0064 0.7923 -0.0723 0.038 Uiso calc R 1 . .
C C24 0.10374(18) 0.92163(17) -0.17761(14) 0.0368(3) Uani d . 1 . .
H H24 0.0542 0.9247 -0.2376 0.044 Uiso calc R 1 . .
C C25 0.21004(18) 0.99710(18) -0.18793(15) 0.0404(4) Uani d . 1 . .
H H25 0.2341 1.0511 -0.2550 0.048 Uiso calc R 1 . .
C C26 0.28130(16) 0.99331(16) -0.09946(15) 0.0360(3) Uani d . 1 . .
H H26 0.3517 1.0478 -0.1048 0.043 Uiso calc R 1 . .
O O31 0.67586(15) 0.51651(16) 0.64962(11) 0.0531(4) Uani d . 1 . .
C C31 0.62354(15) 0.43194(15) 0.60901(13) 0.0299(3) Uani d . 1 . .
C C32 0.67401(15) 0.38807(16) 0.49367(13) 0.0306(3) Uani d . 1 A .
C C33 0.61944(15) 0.29822(16) 0.44334(12) 0.0313(3) Uani d . 1 . .
H H33 0.6579 0.2739 0.3676 0.038 Uiso calc R 1 . .
C C34 0.50654(15) 0.24307(15) 0.50524(12) 0.0283(3) Uani d . 1 . .
C C35 0.45079(15) 0.27560(15) 0.61632(12) 0.0286(3) Uani d . 1 . .
H H35 0.3741 0.2364 0.6575 0.034 Uiso calc R 1 . .
C C36 0.50737(15) 0.36549(15) 0.66702(12) 0.0278(3) Uani d . 1 . .
N N32 0.79403(15) 0.44125(17) 0.42406(12) 0.0426(4) Uani d . 1 . .
N N34 0.44353(15) 0.15127(14) 0.45179(12) 0.0359(3) Uani d . 1 . .
N N36 0.44213(15) 0.39407(16) 0.78398(11) 0.0381(3) Uani d . 1 . .
O O321 0.8150(3) 0.5470(2) 0.4339(2) 0.0501(6) Uani d P 0.662(4) A 1
O O322 0.8744(2) 0.3563(2) 0.35780(18) 0.0531(7) Uani d P 0.662(4) A 1
O O323 0.8729(6) 0.4930(7) 0.4678(5) 0.0656(16) Uani d P 0.338(4) A 2
O O324 0.7899(5) 0.4747(6) 0.3193(4) 0.0668(18) Uani d P 0.338(4) A 2
O O341 0.49221(15) 0.12584(15) 0.35180(11) 0.0489(3) Uani d . 1 . .
O O342 0.34322(15) 0.10399(15) 0.50797(12) 0.0516(4) Uani d . 1 . .
O O361 0.34491(17) 0.3351(2) 0.82934(12) 0.0718(6) Uani d . 1 . .
O O362 0.48880(18) 0.46888(17) 0.83649(12) 0.0633(5) Uani d . 1 . .

loop_
_atom_site_aniso_label
_atom_site_aniso_U_11
_atom_site_aniso_U_22
_atom_site_aniso_U_33
_atom_site_aniso_U_12
_atom_site_aniso_U_13
_atom_site_aniso_U_23
S1 0.02157(19) 0.0360(2) 0.0402(2) -0.00729(14) -0.00616(14) -0.00374(15)
N1 0.0283(6) 0.0226(5) 0.0296(6) -0.0083(4) -0.0088(5) 0.0013(4)
C1 0.0282(7) 0.0255(7) 0.0388(8) -0.0094(5) -0.0123(6) 0.0023(6)
C2 0.0280(7) 0.0231(6) 0.0305(7) -0.0076(5) -0.0043(5) 0.0015(5)
C3 0.0320(7) 0.0278(7) 0.0237(6) -0.0056(5) -0.0050(5) 0.0013(5)
N4 0.0288(6) 0.0241(6) 0.0253(6) -0.0042(5) -0.0046(5) -0.0021(4)
C5 0.0358(8) 0.0344(8) 0.0390(8) 0.0026(6) -0.0015(7) -0.0089(6)
C6 0.0376(8) 0.0283(7) 0.0423(8) -0.0081(6) -0.0091(7) 0.0087(6)
C11 0.0255(6) 0.0207(6) 0.0342(7) -0.0004(5) -0.0078(5) -0.0028(5)
C12 0.0238(6) 0.0206(6) 0.0303(7) -0.0001(5) -0.0061(5) -0.0016(5)
C13 0.0285(7) 0.0274(7) 0.0355(8) -0.0019(5) -0.0026(6) 0.0019(6)
C14 0.0417(9) 0.0353(8) 0.0319(8) 0.0049(7) 0.0010(6) -0.0012(6)
C15 0.0517(10) 0.0314(8) 0.0324(8) 0.0075(7) -0.0113(7) -0.0076(6)
C16 0.0381(8) 0.0233(7) 0.0394(8) 0.0010(6) -0.0158(6) -0.0061(6)
C21 0.0217(6) 0.0253(6) 0.0345(7) -0.0023(5) -0.0028(5) -0.0022(5)
C22 0.0236(6) 0.0209(6) 0.0301(7) -0.0020(5) -0.0044(5) -0.0004(5)
C23 0.0326(7) 0.0297(7) 0.0357(8) -0.0052(6) -0.0115(6) 0.0020(6)
C24 0.0388(8) 0.0372(8) 0.0342(8) -0.0018(6) -0.0111(6) 0.0054(6)
C25 0.0382(8) 0.0398(9) 0.0379(8) -0.0027(7) -0.0013(7) 0.0114(7)
C26 0.0276(7) 0.0330(8) 0.0440(9) -0.0064(6) -0.0001(6) 0.0061(6)
O31 0.0548(8) 0.0749(10) 0.0368(6) -0.0398(7) 0.0003(6) -0.0155(6)
C31 0.0272(7) 0.0356(8) 0.0291(7) -0.0091(6) -0.0075(6) -0.0005(6)
C32 0.0247(7) 0.0396(8) 0.0273(7) -0.0083(6) -0.0040(5) 0.0046(6)
C33 0.0283(7) 0.0402(8) 0.0249(6) -0.0027(6) -0.0055(5) -0.0007(6)
C34 0.0288(7) 0.0313(7) 0.0275(7) -0.0047(6) -0.0108(6) -0.0012(5)
C35 0.0273(7) 0.0321(7) 0.0272(7) -0.0087(6) -0.0057(5) 0.0028(5)
C36 0.0296(7) 0.0321(7) 0.0220(6) -0.0065(6) -0.0041(5) -0.0005(5)
N32 0.0344(7) 0.0615(10) 0.0321(7) -0.0171(7) -0.0010(6) 0.0029(6)
N34 0.0395(7) 0.0372(7) 0.0345(7) -0.0044(6) -0.0142(6) -0.0050(5)
N36 0.0380(7) 0.0511(8) 0.0261(6) -0.0159(6) -0.0003(5) -0.0050(6)
O321 0.0472(14) 0.0453(13) 0.0571(14) -0.0238(10) 0.0001(11) 0.0086(10)
O322 0.0436(12) 0.0630(14) 0.0444(12) -0.0137(10) 0.0174(9) -0.0064(10)
O323 0.050(3) 0.086(4) 0.068(3) -0.043(3) -0.011(2) 0.010(3)
O324 0.049(3) 0.110(4) 0.036(2) -0.020(3) 0.0064(18) 0.015(2)
O341 0.0511(8) 0.0612(8) 0.0389(7) -0.0074(6) -0.0129(6) -0.0186(6)
O342 0.0552(8) 0.0590(8) 0.0486(7) -0.0322(7) -0.0112(6) -0.0048(6)
O361 0.0588(9) 0.1238(16) 0.0381(7) -0.0518(10) 0.0127(7) -0.0240(8)
O362 0.0819(11) 0.0740(10) 0.0377(7) -0.0469(9) 0.0120(7) -0.0231(7)

loop_
_atom_type_symbol
_atom_type_description
_atom_type_scat_dispersion_real
_atom_type_scat_dispersion_imag
_atom_type_scat_source
C C 0.0033 0.0016 'International Tables Vol C Tables 4.2.6.8 and 6.1.1.4'
H H 0.0000 0.0000 'International Tables Vol C Tables 4.2.6.8 and 6.1.1.4'
N N 0.0061 0.0033 'International Tables Vol C Tables 4.2.6.8 and 6.1.1.4'
O O 0.0106 0.0060 'International Tables Vol C Tables 4.2.6.8 and 6.1.1.4'
S S 0.1246 0.1234 'International Tables Vol C Tables 4.2.6.8 and 6.1.1.4'

loop_
_geom_angle_atom_site_label_1
_geom_angle_atom_site_label_2
_geom_angle_atom_site_label_3
_geom_angle
C11 S1 C21 98.97(7)
C22 N1 C12 117.85(11)
C22 N1 C1 118.55(12)
C12 N1 C1 118.00(12)
N1 C1 C2 111.19(11)
N1 C1 H1A 109.4
C2 C1 H1A 109.4
N1 C1 H1B 109.4
C2 C1 H1B 109.4
H1A C1 H1B 108.0
C3 C2 C1 110.57(12)
C3 C2 H2A 109.5
C1 C2 H2A 109.5
C3 C2 H2B 109.5
C1 C2 H2B 109.5
H2A C2 H2B 108.1
N4 C3 C2 112.54(11)
N4 C3 H3A 109.1
C2 C3 H3A 109.1
N4 C3 H3B 109.1
C2 C3 H3B 109.1
H3A C3 H3B 107.8
C6 N4 C5 110.27(12)
C6 N4 C3 113.15(12)
C5 N4 C3 110.50(12)
C6 N4 H4 106.2(14)
C5 N4 H4 109.7(14)
C3 N4 H4 106.9(14)
N4 C5 H5A 109.5
N4 C5 H5B 109.5
H5A C5 H5B 109.5
N4 C5 H5C 109.5
H5A C5 H5C 109.5
H5B C5 H5C 109.5
N4 C6 H6A 109.5
N4 C6 H6B 109.5
H6A C6 H6B 109.5
N4 C6 H6C 109.5
H6A C6 H6C 109.5
H6B C6 H6C 109.5
C16 C11 C12 121.00(14)
C16 C11 S1 119.72(12)
C12 C11 S1 119.23(11)
C13 C12 C11 118.18(13)
C13 C12 N1 122.69(13)
C11 C12 N1 119.13(13)
C14 C13 C12 120.57(15)
C14 C13 H13 119.7
C12 C13 H13 119.7
C15 C14 C13 120.68(15)
C15 C14 H14 119.7
C13 C14 H14 119.7
C16 C15 C14 119.48(15)
C16 C15 H15 120.3
C14 C15 H15 120.3
C15 C16 C11 120.07(15)
C15 C16 H16 120.0
C11 C16 H16 120.0
C26 C21 C22 120.58(14)
C26 C21 S1 120.19(12)
C22 C21 S1 119.16(11)
C23 C22 C21 118.08(13)
C23 C22 N1 122.78(13)
C21 C22 N1 119.13(13)
C24 C23 C22 120.86(14)
C24 C23 H23 119.6
C22 C23 H23 119.6
C25 C24 C23 120.45(15)
C25 C24 H24 119.8
C23 C24 H24 119.8
C24 C25 C26 119.54(15)
C24 C25 H25 120.2
C26 C25 H25 120.2
C25 C26 C21 120.38(15)
C25 C26 H26 119.8
C21 C26 H26 119.8
O31 C31 C32 122.29(14)
O31 C31 C36 126.20(14)
C32 C31 C36 111.51(13)
C33 C32 C31 125.16(13)
C33 C32 N32 115.91(14)
C31 C32 N32 118.93(14)
C32 C33 C34 118.72(14)
C32 C33 H33 120.6
C34 C33 H33 120.6
C35 C34 C33 121.37(14)
C35 C34 N34 119.00(13)
C33 C34 N34 119.62(13)
C36 C35 C34 119.57(13)
C36 C35 H35 120.2
C34 C35 H35 120.2
C35 C36 N36 115.89(13)
C35 C36 C31 123.64(13)
N36 C36 C31 120.46(13)
O323 N32 O324 117.0(4)
O321 N32 O322 124.95(19)
O321 N32 C32 121.09(18)
O323 N32 C32 121.4(3)
O324 N32 C32 117.4(2)
O322 N32 C32 113.85(16)
O342 N34 O341 123.15(14)
O342 N34 C34 118.59(13)
O341 N34 C34 118.25(14)
O362 N36 O361 121.77(14)
O362 N36 C36 120.07(14)
O361 N36 C36 118.03(14)

loop_
_geom_bond_atom_site_label_1
_geom_bond_atom_site_label_2
_geom_bond_distance
S1 C11 1.7692(15)
S1 C21 1.7728(15)
N1 C22 1.4207(18)
N1 C12 1.4240(18)
N1 C1 1.4683(17)
C1 C2 1.539(2)
C1 H1A 0.9900
C1 H1B 0.9900
C2 C3 1.525(2)
C2 H2A 0.9900
C2 H2B 0.9900
C3 N4 1.5045(18)
C3 H3A 0.9900
C3 H3B 0.9900
N4 C6 1.4942(19)
N4 C5 1.4958(19)
N4 H4 0.93(2)
C5 H5A 0.9800
C5 H5B 0.9800
C5 H5C 0.9800
C6 H6A 0.9800
C6 H6B 0.9800
C6 H6C 0.9800
C11 C16 1.396(2)
C11 C12 1.406(2)
C12 C13 1.398(2)
C13 C14 1.396(2)
C13 H13 0.9500
C14 C15 1.391(3)
C14 H14 0.9500
C15 C16 1.389(2)
C15 H15 0.9500
C16 H16 0.9500
C21 C26 1.400(2)
C21 C22 1.4075(19)
C22 C23 1.400(2)
C23 C24 1.399(2)
C23 H23 0.9500
C24 C25 1.385(3)
C24 H24 0.9500
C25 C26 1.390(3)
C25 H25 0.9500
C26 H26 0.9500
O31 C31 1.2486(19)
C31 C32 1.456(2)
C31 C36 1.461(2)
C32 C33 1.368(2)
C32 N32 1.4697(19)
C33 C34 1.391(2)
C33 H33 0.9500
C34 C35 1.383(2)
C34 N34 1.4551(19)
C35 C36 1.383(2)
C35 H35 0.9500
C36 N36 1.4563(19)
N32 O321 1.151(3)
N32 O323 1.229(5)
N32 O324 1.283(5)
N32 O322 1.302(3)
N34 O342 1.2328(19)
N34 O341 1.2330(19)
N36 O362 1.2232(19)
N36 O361 1.232(2)

loop_
_geom_hbond_atom_site_label_D
_geom_hbond_atom_site_label_H
_geom_hbond_atom_site_label_A
_geom_hbond_site_symmetry_A
_geom_hbond_distance_DH
_geom_hbond_distance_HA
_geom_hbond_distance_DA
_geom_hbond_angle_DHA
N4 H4 O31 2_666 0.93(2) 1.78(2) 2.6735(17) 162(2)
N4 H4 O362 2_666 0.93(2) 2.41(2) 2.9804(18) 119.8(17)
C2 H2B O322 1_455 0.99 2.53 3.280(2) 132
C5 H5A O362 2_666 0.98 2.46 3.008(2) 115
C5 H5C O341 . 0.98 2.57 3.439(2) 148
C6 H6B O341 . 0.98 2.50 3.389(2) 150
C13 H13 O321 1_455 0.95 2.59 3.336(3) 136

loop_
_geom_torsion_atom_site_label_1
_geom_torsion_atom_site_label_2
_geom_torsion_atom_site_label_3
_geom_torsion_atom_site_label_4
_geom_torsion
_geom_torsion_publ_flag
C22 N1 C1 C2 143.41(13) ?
C12 N1 C1 C2 -63.50(16) ?
N1 C1 C2 C3 -72.28(15) y
C1 C2 C3 N4 161.37(11) y
C2 C3 N4 C6 50.38(16) y
C2 C3 N4 C5 174.58(12) y
C21 S1 C11 C16 -147.01(12) ?
C21 S1 C11 C12 35.43(12) ?
C16 C11 C12 C13 0.8(2) ?
S1 C11 C12 C13 178.34(10) ?
C16 C11 C12 N1 -178.73(13) ?
S1 C11 C12 N1 -1.20(18) ?
C22 N1 C12 C13 136.69(14) ?
C1 N1 C12 C13 -16.58(19) ?
C22 N1 C12 C11 -43.79(18) ?
C1 N1 C12 C11 162.94(13) ?
C11 C12 C13 C14 -1.5(2) ?
N1 C12 C13 C14 178.01(14) ?
C12 C13 C14 C15 0.9(2) ?
C13 C14 C15 C16 0.5(2) ?
C14 C15 C16 C11 -1.2(2) ?
C12 C11 C16 C15 0.5(2) ?
S1 C11 C16 C15 -176.99(12) ?
C11 S1 C21 C26 147.76(13) ?
C11 S1 C21 C22 -35.51(13) ?
C26 C21 C22 C23 -1.2(2) ?
S1 C21 C22 C23 -177.87(11) ?
C26 C21 C22 N1 178.02(13) ?
S1 C21 C22 N1 1.30(18) ?
C12 N1 C22 C23 -137.19(14) ?
C1 N1 C22 C23 15.9(2) ?
C12 N1 C22 C21 43.67(18) ?
C1 N1 C22 C21 -163.20(13) ?
C21 C22 C23 C24 3.2(2) ?
N1 C22 C23 C24 -175.93(14) ?
C22 C23 C24 C25 -2.4(3) ?
C23 C24 C25 C26 -0.6(3) ?
C24 C25 C26 C21 2.7(3) ?
C22 C21 C26 C25 -1.8(2) ?
S1 C21 C26 C25 174.89(13) ?
O31 C31 C32 C33 -178.44(17) ?
C36 C31 C32 C33 1.3(2) ?
O31 C31 C32 N32 2.4(2) ?
C36 C31 C32 N32 -177.84(14) ?
C31 C32 C33 C34 0.2(2) ?
N32 C32 C33 C34 179.31(14) ?
C32 C33 C34 C35 -1.1(2) ?
C32 C33 C34 N34 177.57(14) ?
C33 C34 C35 C36 0.5(2) ?
N34 C34 C35 C36 -178.22(13) ?
C34 C35 C36 N36 179.91(14) ?
C34 C35 C36 C31 1.2(2) ?
O31 C31 C36 C35 177.76(17) ?
C32 C31 C36 C35 -2.0(2) ?
O31 C31 C36 N36 -0.9(3) ?
C32 C31 C36 N36 179.37(14) ?
C33 C32 N32 O321 148.6(2) ?
C31 C32 N32 O321 -32.2(3) ?
C33 C32 N32 O323 -160.1(5) ?
C31 C32 N32 O323 19.1(5) ?
C33 C32 N32 O324 43.9(4) ?
C31 C32 N32 O324 -136.9(3) ?
C33 C32 N32 O322 -35.0(2) ?
C31 C32 N32 O322 144.19(18) ?
C35 C34 N34 O342 -0.9(2) ?
C33 C34 N34 O342 -179.68(15) ?
C35 C34 N34 O341 178.16(15) ?
C33 C34 N34 O341 -0.6(2) ?
C35 C36 N36 O362 177.37(17) ?
C31 C36 N36 O362 -3.8(3) ?
C35 C36 N36 O361 1.5(2) ?
C31 C36 N36 O361 -179.72(17) ?
